data_7053614
loop_
_publ_author_name
'Jarenmark, Martin'
'Turitsyna, Elena A.'
'Haukka, Matti'
'Shteinman, Albert A.'
'Nordlander, Ebbe'

_publ_section_title
;
 A&#x00A0;monocarboxylate-bridged diiron(iii) \m-oxido complex that
 catalyzes alkane oxidation by hydrogen peroxide
;
_journal_issue 10
_journal_name_full 'New Journal of Chemistry'
_journal_page_first 2118
_journal_paper_doi 10.1039/c0nj00293c
_journal_volume 34
_journal_year 2010
_chemical_formula_moiety '(C57 H71 Fe2 N8 O9), 3/4(C6 H12 O2), (Cl O4), 3/4(H2 O)'
_chemical_formula_sum 'C61.5 H81.5 Cl Fe2 N8 O15.25'
_chemical_formula_weight 1324.00
_chemical_name_systematic
;
?
;
_space_group_IT_number 14
_symmetry_cell_setting monoclinic
_symmetry_space_group_name_Hall '-P 2ybc'
_symmetry_space_group_name_H-M 'P 1 21/c 1'
_atom_sites_solution_hydrogens geom
_atom_sites_solution_primary direct
_atom_sites_solution_secondary difmap
_audit_creation_method SHELXL-97
_cell_angle_alpha 90.00
_cell_angle_beta 100.120(2)
_cell_angle_gamma 90.00
_cell_formula_units_Z 4
_cell_length_a 12.3777(4)
_cell_length_b 27.7038(11)
_cell_length_c 19.9823(7)
_cell_measurement_reflns_used 17540
_cell_measurement_temperature 120(2)
_cell_measurement_theta_max 25.03
_cell_measurement_theta_min 1.00
_cell_volume 6745.5(4)
_computing_cell_refinement 'Denzo/Scalepack (Otwinowski & Minor, 1997)'
_computing_data_collection 'Collect (Bruker AXS BV, 1997-2008)'
_computing_data_reduction 'Denzo/Scalepack (Otwinowski & Minor, 1997)'
_computing_molecular_graphics 'Diamond v.3.2c (Brandenburg, 2009)'
_computing_publication_material 'SHELXL-97 (Sheldrick, 2008)'
_computing_structure_refinement 'SHELXL-97 (Sheldrick, 2008)'
_computing_structure_solution 'SHELXS-97 (Sheldrick, 2008)'
_diffrn_ambient_temperature 120(2)
_diffrn_detector_area_resol_mean 9
_diffrn_measured_fraction_theta_full 0.993
_diffrn_measured_fraction_theta_max 0.993
_diffrn_measurement_device '95mm CCD camera on \k-goniostat'
_diffrn_measurement_device_type 'Nonius KappaCCD'
_diffrn_measurement_method '\f scans and \w scans with \k offset'
_diffrn_radiation_monochromator 'horizontally mounted graphite crystal'
_diffrn_radiation_source 'fine-focus sealed tube'
_diffrn_radiation_type MoK\a
_diffrn_radiation_wavelength 0.71073
_diffrn_reflns_av_R_equivalents 0.1082
_diffrn_reflns_av_sigmaI/netI 0.1006
_diffrn_reflns_limit_h_max 14
_diffrn_reflns_limit_h_min -14
_diffrn_reflns_limit_k_max 31
_diffrn_reflns_limit_k_min -32
_diffrn_reflns_limit_l_max 23
_diffrn_reflns_limit_l_min -23
_diffrn_reflns_number 51089
_diffrn_reflns_theta_full 25.03
_diffrn_reflns_theta_max 25.03
_diffrn_reflns_theta_min 2.88
_exptl_absorpt_coefficient_mu 0.538
_exptl_absorpt_correction_T_max 0.9502
_exptl_absorpt_correction_T_min 0.9089
_exptl_absorpt_correction_type multi-scan
_exptl_absorpt_process_details 'SORTAV (Blessing, 1995)'
_exptl_crystal_colour res
_exptl_crystal_density_diffrn 1.304
_exptl_crystal_density_method 'not measured'
_exptl_crystal_description block
_exptl_crystal_F_000 2790
_exptl_crystal_size_max 0.18
_exptl_crystal_size_mid 0.12
_exptl_crystal_size_min 0.10
_refine_diff_density_max 0.565
_refine_diff_density_min -0.331
_refine_diff_density_rms 0.065
_refine_ls_extinction_method none
_refine_ls_goodness_of_fit_ref 1.024
_refine_ls_hydrogen_treatment constr
_refine_ls_matrix_type full
_refine_ls_number_parameters 862
_refine_ls_number_reflns 11854
_refine_ls_number_restraints 57
_refine_ls_restrained_S_all 1.030
_refine_ls_R_factor_all 0.1448
_refine_ls_R_factor_gt 0.0663
_refine_ls_shift/su_max 0.001
_refine_ls_shift/su_mean 0.000
_refine_ls_structure_factor_coef Fsqd
_refine_ls_weighting_details 'calc w=1/[\s^2^(Fo^2^)+(0.0805P)^2^+4.8852P] where P=(Fo^2^+2Fc^2^)/3'
_refine_ls_weighting_scheme calc
_refine_ls_wR_factor_gt 0.1526
_refine_ls_wR_factor_ref 0.1878
_reflns_number_gt 6412
_reflns_number_total 11854
_reflns_threshold_expression >2sigma(I)
_cod_data_source_file c0nj00293c.txt
_cod_data_source_block mj2031udm
_cod_original_sg_symbol_H-M 'P 21/c'
_cod_original_formula_sum 'C61.50 H81.50 Cl Fe2 N8 O15.25'
_cod_database_code 7053614

loop_
_symmetry_equiv_pos_as_xyz
'x, y, z'
'-x, y+1/2, -z+1/2'
'-x, -y, -z'
'x, -y-1/2, z-1/2'

loop_
_atom_site_label
_atom_site_type_symbol
_atom_site_fract_x
_atom_site_fract_y
_atom_site_fract_z
_atom_site_U_iso_or_equiv
_atom_site_adp_type
_atom_site_occupancy
_atom_site_symmetry_multiplicity
_atom_site_calc_flag
_atom_site_refinement_flags
_atom_site_disorder_assembly
_atom_site_disorder_group
Fe1 Fe 0.42661(6) 0.59335(3) 0.15614(4) 0.0414(2) Uani 1 1 d . . .
Fe2 Fe 0.35224(6) 0.70471(3) 0.15743(4) 0.0453(2) Uani 1 1 d . . .
Cl3 Cl 0.19461(11) 0.59488(6) -0.20918(8) 0.0579(4) Uani 1 1 d . . .
O1 O 0.5803(3) 0.60534(13) 0.13541(18) 0.0492(9) Uani 1 1 d . . .
O2 O 0.2978(3) 0.56427(13) 0.18629(18) 0.0451(9) Uani 1 1 d . . .
O3 O 0.4849(3) 0.61653(14) 0.25330(18) 0.0514(9) Uani 1 1 d . . .
O4 O 0.3683(3) 0.64829(12) 0.11707(16) 0.0439(8) Uani 1 1 d . . .
O5 O 0.7581(3) 0.58909(15) 0.1657(2) 0.0633(11) Uani 1 1 d . . .
O6 O 0.4281(3) 0.69258(14) 0.25498(18) 0.0567(10) Uani 1 1 d . . .
O7 O 0.4871(3) 0.73985(13) 0.14139(18) 0.0506(9) Uani 1 1 d . . .
O8 O 0.2057(3) 0.68723(14) 0.18936(18) 0.0512(9) Uani 1 1 d . . .
O9 O 0.1034(3) 0.70438(16) 0.2680(2) 0.0682(11) Uani 1 1 d . . .
O10 O 0.2985(4) 0.58314(18) -0.2260(3) 0.1000(17) Uani 1 1 d . . .
O11 O 0.2157(4) 0.62584(19) -0.1514(3) 0.0942(16) Uani 1 1 d . . .
O12 O 0.1280(4) 0.61896(19) -0.2633(3) 0.0963(17) Uani 1 1 d . . .
O13 O 0.1423(3) 0.55146(16) -0.1927(2) 0.0678(12) Uani 1 1 d . . .
O14 O 1.0121(13) 0.7877(6) 0.3210(8) 0.162(6) Uani 0.50 1 d P . .
H14O H 1.0393 0.7591 0.3060 0.195 Uiso 0.50 1 d PR . .
H14P H 0.9561 0.7818 0.3445 0.195 Uiso 0.50 1 d PR . .
N1 N 0.5175(3) 0.52358(16) 0.1870(2) 0.0449(11) Uani 1 1 d . . .
N2 N 0.3792(3) 0.54897(16) 0.0677(2) 0.0450(11) Uani 1 1 d . . .
N3 N 0.0809(3) 0.58699(16) 0.1880(2) 0.0461(11) Uani 1 1 d . . .
H3N H 0.1494 0.5999 0.1854 0.055 Uiso 1 1 calc R . .
N4 N -0.0795(4) 0.5912(2) 0.0344(2) 0.0675(15) Uani 1 1 d . . .
N5 N 0.2889(3) 0.77512(16) 0.1912(2) 0.0458(11) Uani 1 1 d . . .
N6 N 0.2718(3) 0.73822(16) 0.0636(2) 0.0450(11) Uani 1 1 d . . .
N7 N 0.6768(3) 0.72324(17) 0.0996(2) 0.0517(12) Uani 1 1 d . . .
H7N H 0.6155 0.7102 0.1139 0.062 Uiso 1 1 calc R . .
N8 N 0.6941(4) 0.67269(19) -0.0595(3) 0.0634(13) Uani 1 1 d . . .
C1 C 0.6608(4) 0.5803(2) 0.1669(3) 0.0495(14) Uani 1 1 d . . .
C2 C 0.6321(4) 0.5387(2) 0.2096(3) 0.0499(14) Uani 1 1 d . . .
H2A H 0.6817 0.5111 0.2058 0.060 Uiso 1 1 calc R . .
H2B H 0.6428 0.5486 0.2579 0.060 Uiso 1 1 calc R . .
C3 C 0.5077(4) 0.4918(2) 0.1270(3) 0.0476(13) Uani 1 1 d . . .
H3A H 0.5017 0.4579 0.1419 0.057 Uiso 1 1 calc R . .
H3B H 0.5755 0.4945 0.1074 0.057 Uiso 1 1 calc R . .
C4 C 0.4115(4) 0.5031(2) 0.0731(3) 0.0438(13) Uani 1 1 d . . .
C5 C 0.3608(5) 0.4682(2) 0.0259(3) 0.0561(15) Uani 1 1 d . . .
H5 H 0.3846 0.4355 0.0291 0.067 Uiso 1 1 calc R . .
C6 C 0.2772(5) 0.4824(2) -0.0244(3) 0.0576(16) Uani 1 1 d . . .
H6 H 0.2421 0.4595 -0.0564 0.069 Uiso 1 1 calc R . .
C7 C 0.2439(5) 0.5300(2) -0.0285(3) 0.0562(15) Uani 1 1 d . . .
H7 H 0.1860 0.5404 -0.0632 0.067 Uiso 1 1 calc R . .
C8 C 0.2963(4) 0.5620(2) 0.0187(3) 0.0490(14) Uani 1 1 d . . .
H8 H 0.2728 0.5946 0.0165 0.059 Uiso 1 1 calc R . .
C9 C 0.2753(4) 0.5189(2) 0.2004(3) 0.0445(13) Uani 1 1 d . . .
C10 C 0.1649(4) 0.5037(2) 0.1911(3) 0.0450(13) Uani 1 1 d . . .
C11 C 0.1387(4) 0.4579(2) 0.2103(3) 0.0498(14) Uani 1 1 d . . .
H11 H 0.0635 0.4491 0.2051 0.060 Uiso 1 1 calc R . .
C12 C 0.2174(4) 0.4245(2) 0.2367(3) 0.0503(14) Uani 1 1 d . . .
C13 C 0.1867(5) 0.3739(2) 0.2571(3) 0.0617(16) Uani 1 1 d . . .
H13A H 0.1152 0.3749 0.2717 0.093 Uiso 1 1 calc R . .
H13B H 0.2425 0.3622 0.2946 0.093 Uiso 1 1 calc R . .
H13C H 0.1828 0.3521 0.2181 0.093 Uiso 1 1 calc R . .
C14 C 0.3273(4) 0.4391(2) 0.2429(3) 0.0516(14) Uani 1 1 d . . .
H14 H 0.3833 0.4163 0.2588 0.062 Uiso 1 1 calc R . .
C15 C 0.3578(4) 0.48510(19) 0.2269(3) 0.0431(13) Uani 1 1 d . . .
C16 C 0.4746(4) 0.5003(2) 0.2436(3) 0.0482(13) Uani 1 1 d . . .
H16A H 0.4828 0.5231 0.2823 0.058 Uiso 1 1 calc R . .
H16B H 0.5201 0.4716 0.2585 0.058 Uiso 1 1 calc R . .
C17 C 0.0773(4) 0.53751(19) 0.1573(3) 0.0444(13) Uani 1 1 d . . .
H17A H 0.0838 0.5407 0.1088 0.053 Uiso 1 1 calc R . .
H17B H 0.0048 0.5230 0.1591 0.053 Uiso 1 1 calc R . .
C18 C 0.0676(4) 0.5896(2) 0.2625(3) 0.0493(14) Uani 1 1 d . . .
H18 H 0.0395 0.6227 0.2699 0.059 Uiso 1 1 calc R . .
C19 C 0.1764(4) 0.5844(2) 0.3102(3) 0.0605(16) Uani 1 1 d . . .
H19A H 0.2007 0.5507 0.3104 0.091 Uiso 1 1 calc R . .
H19B H 0.1678 0.5938 0.3562 0.091 Uiso 1 1 calc R . .
H19C H 0.2311 0.6052 0.2947 0.091 Uiso 1 1 calc R . .
C20 C -0.0189(5) 0.5539(2) 0.2782(3) 0.0610(16) Uani 1 1 d . . .
H20A H 0.0049 0.5209 0.2709 0.091 Uiso 1 1 calc R . .
H20B H -0.0889 0.5603 0.2481 0.091 Uiso 1 1 calc R . .
H20C H -0.0282 0.5578 0.3256 0.091 Uiso 1 1 calc R . .
C21 C -0.0042(4) 0.6194(2) 0.1462(3) 0.0485(14) Uani 1 1 d . . .
H21A H -0.0779 0.6094 0.1537 0.058 Uiso 1 1 calc R . .
H21B H 0.0080 0.6530 0.1630 0.058 Uiso 1 1 calc R . .
C22 C -0.0033(4) 0.6190(2) 0.0712(3) 0.0482(14) Uani 1 1 d . . .
C23 C 0.0661(5) 0.6464(2) 0.0411(3) 0.0662(18) Uani 1 1 d . . .
H23 H 0.1180 0.6669 0.0680 0.079 Uiso 1 1 calc R . .
C24 C 0.0607(5) 0.6444(3) -0.0282(3) 0.082(2) Uani 1 1 d . . .
H24 H 0.1109 0.6626 -0.0490 0.098 Uiso 1 1 calc R . .
C25 C -0.0154(5) 0.6168(2) -0.0665(3) 0.0625(16) Uani 1 1 d . . .
H25 H -0.0220 0.6157 -0.1146 0.075 Uiso 1 1 calc R . .
C26 C -0.0828(5) 0.5904(3) -0.0332(3) 0.0730(19) Uani 1 1 d . . .
H26 H -0.1355 0.5700 -0.0596 0.088 Uiso 1 1 calc R . .
C27 C 0.4763(4) 0.6556(2) 0.2823(3) 0.0487(14) Uani 1 1 d . A .
C28 C 0.5253(5) 0.6591(2) 0.3584(3) 0.0592(16) Uani 1 1 d D . .
C29A C 0.4409(16) 0.6876(9) 0.3908(12) 0.069(8) Uani 0.282(15) 1 d PDU A 1
H29A H 0.3669 0.6756 0.3730 0.103 Uiso 0.282(15) 1 calc PR A 1
H29B H 0.4454 0.7219 0.3799 0.103 Uiso 0.282(15) 1 calc PR A 1
H29C H 0.4566 0.6833 0.4403 0.103 Uiso 0.282(15) 1 calc PR A 1
C30A C 0.529(3) 0.6081(7) 0.3891(16) 0.116(13) Uani 0.282(15) 1 d PDU A 1
H30A H 0.5731 0.6086 0.4350 0.174 Uiso 0.282(15) 1 calc PR A 1
H30B H 0.5628 0.5858 0.3605 0.174 Uiso 0.282(15) 1 calc PR A 1
H30C H 0.4546 0.5973 0.3913 0.174 Uiso 0.282(15) 1 calc PR A 1
C31A C 0.6332(15) 0.6825(10) 0.3718(16) 0.094(10) Uani 0.282(15) 1 d PDU A 1
H31A H 0.6530 0.6899 0.4204 0.141 Uiso 0.282(15) 1 calc PR A 1
H31B H 0.6306 0.7125 0.3456 0.141 Uiso 0.282(15) 1 calc PR A 1
H31C H 0.6882 0.6608 0.3585 0.141 Uiso 0.282(15) 1 calc PR A 1
C29B C 0.4365(8) 0.6532(5) 0.3978(5) 0.088(4) Uani 0.718(15) 1 d PDU A 2
H29D H 0.4597 0.6665 0.4435 0.133 Uiso 0.718(15) 1 calc PR A 2
H29E H 0.4196 0.6188 0.4011 0.133 Uiso 0.718(15) 1 calc PR A 2
H29F H 0.3710 0.6703 0.3750 0.133 Uiso 0.718(15) 1 calc PR A 2
C30B C 0.6153(8) 0.6202(4) 0.3761(5) 0.079(4) Uani 0.718(15) 1 d PDU A 2
H30D H 0.6540 0.6250 0.4227 0.119 Uiso 0.718(15) 1 calc PR A 2
H30E H 0.6675 0.6227 0.3446 0.119 Uiso 0.718(15) 1 calc PR A 2
H30F H 0.5814 0.5881 0.3720 0.119 Uiso 0.718(15) 1 calc PR A 2
C31B C 0.5828(9) 0.7089(4) 0.3695(5) 0.083(4) Uani 0.718(15) 1 d PDU A 2
H31D H 0.5274 0.7345 0.3640 0.125 Uiso 0.718(15) 1 calc PR A 2
H31E H 0.6312 0.7132 0.3360 0.125 Uiso 0.718(15) 1 calc PR A 2
H31F H 0.6263 0.7103 0.4154 0.125 Uiso 0.718(15) 1 calc PR A 2
C32 C 0.1746(5) 0.7143(2) 0.2352(3) 0.0529(14) Uani 1 1 d . . .
C33 C 0.2364(5) 0.7616(2) 0.2487(3) 0.0552(15) Uani 1 1 d . . .
H33A H 0.1849 0.7874 0.2569 0.066 Uiso 1 1 calc R . .
H33B H 0.2930 0.7584 0.2901 0.066 Uiso 1 1 calc R . .
C34 C 0.2065(4) 0.7961(2) 0.1358(3) 0.0512(14) Uani 1 1 d . . .
H34A H 0.1322 0.7858 0.1417 0.061 Uiso 1 1 calc R . .
H34B H 0.2096 0.8318 0.1391 0.061 Uiso 1 1 calc R . .
C35 C 0.2250(4) 0.7813(2) 0.0672(3) 0.0483(14) Uani 1 1 d . . .
C36 C 0.1871(5) 0.8075(2) 0.0085(3) 0.0642(17) Uani 1 1 d . . .
H36 H 0.1538 0.8382 0.0114 0.077 Uiso 1 1 calc R . .
C37 C 0.1979(5) 0.7891(2) -0.0536(3) 0.0661(17) Uani 1 1 d . . .
H37 H 0.1722 0.8068 -0.0940 0.079 Uiso 1 1 calc R . .
C38 C 0.2463(5) 0.7448(2) -0.0569(3) 0.0619(17) Uani 1 1 d . . .
H38 H 0.2533 0.7310 -0.0994 0.074 Uiso 1 1 calc R . .
C39 C 0.2846(4) 0.7207(2) 0.0033(3) 0.0504(14) Uani 1 1 d . . .
H39 H 0.3212 0.6907 0.0016 0.060 Uiso 1 1 calc R . .
C40 C 0.3813(5) 0.8089(2) 0.2139(3) 0.0548(15) Uani 1 1 d . . .
H40A H 0.3519 0.8387 0.2314 0.066 Uiso 1 1 calc R . .
H40B H 0.4322 0.7939 0.2520 0.066 Uiso 1 1 calc R . .
C41 C 0.4436(4) 0.8222(2) 0.1598(3) 0.0507(14) Uani 1 1 d . . .
C42 C 0.4558(5) 0.8713(2) 0.1431(3) 0.0583(16) Uani 1 1 d . . .
H42 H 0.4152 0.8951 0.1624 0.070 Uiso 1 1 calc R . .
C43 C 0.5248(6) 0.8856(2) 0.0997(3) 0.0637(17) Uani 1 1 d . . .
C44 C 0.5377(7) 0.9386(2) 0.0819(4) 0.086(2) Uani 1 1 d . . .
H44A H 0.5731 0.9561 0.1225 0.129 Uiso 1 1 calc R . .
H44B H 0.4653 0.9526 0.0653 0.129 Uiso 1 1 calc R . .
H44C H 0.5831 0.9411 0.0465 0.129 Uiso 1 1 calc R . .
C45 C 0.5867(5) 0.8504(2) 0.0749(3) 0.0616(16) Uani 1 1 d . . .
H45 H 0.6393 0.8599 0.0480 0.074 Uiso 1 1 calc R . .
C46 C 0.5741(5) 0.8014(2) 0.0881(3) 0.0526(15) Uani 1 1 d . . .
C47 C 0.4999(4) 0.7866(2) 0.1295(3) 0.0487(14) Uani 1 1 d . . .
C48 C 0.6358(5) 0.7647(2) 0.0539(3) 0.0546(15) Uani 1 1 d . . .
H48A H 0.5870 0.7522 0.0130 0.065 Uiso 1 1 calc R . .
H48B H 0.6990 0.7807 0.0388 0.065 Uiso 1 1 calc R . .
C49 C 0.7545(5) 0.7394(2) 0.1644(3) 0.0589(16) Uani 1 1 d . . .
H49 H 0.7196 0.7683 0.1819 0.071 Uiso 1 1 calc R . .
C50 C 0.8641(5) 0.7557(2) 0.1504(3) 0.0687(18) Uani 1 1 d . . .
H50A H 0.9056 0.7710 0.1913 0.103 Uiso 1 1 calc R . .
H50B H 0.8532 0.7791 0.1130 0.103 Uiso 1 1 calc R . .
H50C H 0.9049 0.7278 0.1379 0.103 Uiso 1 1 calc R . .
C51 C 0.7612(5) 0.7018(3) 0.2180(3) 0.0746(19) Uani 1 1 d . . .
H51A H 0.7916 0.6721 0.2022 0.112 Uiso 1 1 calc R . .
H51B H 0.6877 0.6954 0.2277 0.112 Uiso 1 1 calc R . .
H51C H 0.8089 0.7132 0.2594 0.112 Uiso 1 1 calc R . .
C52 C 0.7231(4) 0.6838(2) 0.0614(3) 0.0549(15) Uani 1 1 d . . .
H52A H 0.7361 0.6549 0.0907 0.066 Uiso 1 1 calc R . .
H52B H 0.7948 0.6945 0.0511 0.066 Uiso 1 1 calc R . .
C53 C 0.6488(4) 0.6704(2) -0.0042(3) 0.0500(14) Uani 1 1 d . . .
C54 C 0.5409(4) 0.6561(2) -0.0064(3) 0.0522(14) Uani 1 1 d . . .
H54 H 0.5105 0.6549 0.0341 0.063 Uiso 1 1 calc R . .
C55 C 0.4780(5) 0.6435(2) -0.0683(3) 0.0542(15) Uani 1 1 d . . .
H55 H 0.4035 0.6342 -0.0713 0.065 Uiso 1 1 calc R . .
C56 C 0.5257(6) 0.6449(2) -0.1251(3) 0.0614(16) Uani 1 1 d . . .
H56 H 0.4854 0.6361 -0.1684 0.074 Uiso 1 1 calc R . .
C57 C 0.6327(6) 0.6591(2) -0.1180(3) 0.0683(18) Uani 1 1 d . . .
H57 H 0.6656 0.6594 -0.1575 0.082 Uiso 1 1 calc R . .
C58 C -0.2128(10) 0.4949(5) 0.4022(7) 0.135(5) Uani 0.75 1 d P B 3
H58A H -0.2233 0.4990 0.3528 0.203 Uiso 0.75 1 calc PR B 3
H58B H -0.1717 0.5224 0.4246 0.203 Uiso 0.75 1 calc PR B 3
H58C H -0.2845 0.4929 0.4165 0.203 Uiso 0.75 1 calc PR B 3
C59 C -0.1505(9) 0.4497(4) 0.4216(7) 0.108(4) Uani 0.75 1 d P B 3
H59A H -0.1891 0.4226 0.3952 0.130 Uiso 0.75 1 calc PR B 3
H59B H -0.1508 0.4432 0.4703 0.130 Uiso 0.75 1 calc PR B 3
C60 C -0.0311(10) 0.4504(4) 0.4103(5) 0.098(3) Uani 0.75 1 d P B 3
H60A H -0.0308 0.4583 0.3620 0.118 Uiso 0.75 1 calc PR B 3
H60B H 0.0080 0.4767 0.4381 0.118 Uiso 0.75 1 calc PR B 3
C61 C 0.0312(9) 0.4049(4) 0.4269(5) 0.089(3) Uani 0.75 1 d P B 3
H61A H -0.0032 0.3786 0.3970 0.107 Uiso 0.75 1 calc PR B 3
H61B H 0.1076 0.4091 0.4192 0.107 Uiso 0.75 1 calc PR B 3
O16 O 0.0314(5) 0.3927(3) 0.4963(4) 0.090(2) Uani 0.75 1 d P B 3
O17 O 0.1507(6) 0.3311(3) 0.4906(4) 0.115(3) Uani 0.75 1 d P B 3
C62 C 0.0961(8) 0.3542(4) 0.5219(6) 0.091(3) Uani 0.75 1 d P B 3
C63 C 0.0824(8) 0.3419(5) 0.5940(5) 0.096(3) Uani 0.75 1 d P B 3
H63A H 0.1359 0.3602 0.6263 0.144 Uiso 0.75 1 calc PR B 3
H63B H 0.0945 0.3073 0.6020 0.144 Uiso 0.75 1 calc PR B 3
H63C H 0.0080 0.3504 0.6004 0.144 Uiso 0.75 1 calc PR B 3
O15 O 0.8624(17) 0.7430(10) -0.0964(14) 0.152(13) Uani 0.25 1 d P C 4
H15O H 0.8181 0.7202 -0.0815 0.182 Uiso 0.25 1 d PR C 4
H15P H 0.8515 0.7711 -0.0699 0.182 Uiso 0.25 1 d PR C 4

loop_
_atom_site_aniso_label
_atom_site_aniso_U_11
_atom_site_aniso_U_22
_atom_site_aniso_U_33
_atom_site_aniso_U_23
_atom_site_aniso_U_13
_atom_site_aniso_U_12
Fe1 0.0392(4) 0.0375(5) 0.0464(4) -0.0017(3) 0.0049(3) -0.0002(3)
Fe2 0.0480(4) 0.0394(5) 0.0453(4) -0.0043(4) -0.0003(3) 0.0027(4)
Cl3 0.0514(8) 0.0527(9) 0.0705(10) 0.0076(8) 0.0132(7) -0.0055(7)
O1 0.0410(19) 0.045(2) 0.060(2) 0.0055(18) 0.0041(17) -0.0008(17)
O2 0.0393(18) 0.040(2) 0.055(2) 0.0039(17) 0.0059(16) -0.0004(16)
O3 0.057(2) 0.048(3) 0.046(2) -0.0044(19) 0.0000(17) 0.0027(18)
O4 0.0481(19) 0.041(2) 0.0409(19) -0.0016(16) 0.0023(15) -0.0015(16)
O5 0.039(2) 0.061(3) 0.088(3) 0.003(2) 0.0075(19) -0.0045(19)
O6 0.069(2) 0.049(3) 0.047(2) -0.0051(19) -0.0043(18) 0.010(2)
O7 0.044(2) 0.042(2) 0.062(2) -0.0062(18) -0.0011(17) 0.0002(17)
O8 0.055(2) 0.050(2) 0.049(2) -0.0068(19) 0.0083(17) -0.0013(18)
O9 0.074(3) 0.068(3) 0.069(3) -0.010(2) 0.028(2) 0.002(2)
O10 0.085(3) 0.066(3) 0.164(5) 0.019(3) 0.061(3) -0.002(3)
O11 0.115(4) 0.075(4) 0.090(4) -0.015(3) 0.009(3) -0.023(3)
O12 0.100(4) 0.081(4) 0.094(4) 0.033(3) -0.022(3) -0.006(3)
O13 0.060(2) 0.063(3) 0.079(3) 0.011(2) 0.008(2) -0.017(2)
O14 0.169(13) 0.162(15) 0.166(14) -0.006(11) 0.056(11) 0.044(11)
N1 0.035(2) 0.042(3) 0.057(3) -0.001(2) 0.0038(19) 0.0007(19)
N2 0.043(2) 0.042(3) 0.051(3) -0.008(2) 0.009(2) 0.000(2)
N3 0.034(2) 0.053(3) 0.052(3) 0.000(2) 0.0076(19) -0.001(2)
N4 0.059(3) 0.088(4) 0.053(3) -0.007(3) 0.005(2) -0.019(3)
N5 0.050(2) 0.040(3) 0.043(3) -0.007(2) -0.003(2) 0.004(2)
N6 0.050(3) 0.042(3) 0.041(3) -0.004(2) 0.0055(19) 0.001(2)
N7 0.050(3) 0.051(3) 0.053(3) -0.006(2) 0.003(2) -0.005(2)
N8 0.068(3) 0.060(3) 0.063(3) -0.003(3) 0.016(3) -0.004(3)
C1 0.039(3) 0.043(3) 0.065(4) -0.007(3) 0.005(3) 0.002(3)
C2 0.039(3) 0.045(3) 0.064(4) 0.001(3) 0.005(2) 0.000(2)
C3 0.044(3) 0.037(3) 0.063(4) 0.002(3) 0.011(3) 0.003(2)
C4 0.038(3) 0.044(3) 0.052(3) -0.002(3) 0.013(2) -0.005(2)
C5 0.056(3) 0.047(4) 0.070(4) -0.015(3) 0.023(3) -0.002(3)
C6 0.060(4) 0.050(4) 0.064(4) -0.015(3) 0.010(3) -0.012(3)
C7 0.056(3) 0.066(4) 0.046(3) -0.008(3) 0.006(3) -0.006(3)
C8 0.049(3) 0.046(3) 0.050(3) -0.004(3) 0.003(3) 0.002(3)
C9 0.047(3) 0.042(3) 0.044(3) 0.001(3) 0.008(2) 0.000(3)
C10 0.045(3) 0.048(4) 0.043(3) 0.001(3) 0.008(2) -0.006(3)
C11 0.043(3) 0.056(4) 0.050(3) -0.002(3) 0.009(2) -0.001(3)
C12 0.054(3) 0.050(4) 0.045(3) -0.001(3) 0.003(3) -0.007(3)
C13 0.062(4) 0.050(4) 0.073(4) 0.013(3) 0.012(3) -0.006(3)
C14 0.047(3) 0.053(4) 0.054(3) 0.004(3) 0.005(3) 0.007(3)
C15 0.043(3) 0.042(3) 0.044(3) 0.002(2) 0.007(2) 0.001(2)
C16 0.044(3) 0.046(3) 0.053(3) 0.003(3) 0.003(2) 0.005(2)
C17 0.041(3) 0.042(3) 0.049(3) -0.002(3) 0.007(2) -0.001(2)
C18 0.046(3) 0.057(4) 0.045(3) -0.004(3) 0.008(2) 0.000(3)
C19 0.058(3) 0.073(5) 0.049(3) -0.005(3) 0.004(3) -0.007(3)
C20 0.058(3) 0.071(4) 0.056(4) 0.007(3) 0.015(3) -0.006(3)
C21 0.034(3) 0.050(4) 0.059(4) -0.001(3) 0.002(2) 0.004(2)
C22 0.038(3) 0.050(4) 0.053(3) 0.001(3) -0.002(2) 0.004(3)
C23 0.064(4) 0.073(5) 0.057(4) 0.002(3) -0.001(3) -0.024(3)
C24 0.071(4) 0.111(6) 0.059(4) 0.006(4) -0.003(3) -0.038(4)
C25 0.059(4) 0.070(4) 0.057(4) 0.004(3) 0.008(3) -0.002(3)
C26 0.065(4) 0.091(6) 0.059(4) -0.001(4) 0.001(3) -0.020(4)
C27 0.047(3) 0.049(4) 0.046(3) -0.004(3) -0.002(2) 0.000(3)
C28 0.067(4) 0.058(4) 0.047(3) -0.007(3) -0.005(3) 0.012(3)
C29A 0.074(10) 0.075(11) 0.054(10) 0.000(8) 0.003(8) -0.009(9)
C30A 0.125(15) 0.115(15) 0.104(14) 0.000(9) 0.010(9) 0.008(10)
C31A 0.087(12) 0.109(14) 0.083(12) -0.006(9) 0.009(9) 0.003(9)
C29B 0.081(6) 0.127(9) 0.056(5) 0.000(6) 0.010(5) -0.001(6)
C30B 0.079(6) 0.085(7) 0.063(5) -0.005(5) -0.018(4) 0.025(5)
C31B 0.089(6) 0.084(7) 0.064(5) -0.018(5) -0.018(5) -0.004(5)
C32 0.062(4) 0.055(4) 0.041(3) -0.003(3) 0.008(3) 0.005(3)
C33 0.063(3) 0.051(4) 0.050(3) -0.010(3) 0.007(3) 0.007(3)
C34 0.049(3) 0.045(3) 0.057(3) -0.006(3) 0.002(3) 0.008(3)
C35 0.043(3) 0.046(4) 0.053(3) 0.001(3) 0.002(2) 0.002(3)
C36 0.067(4) 0.055(4) 0.067(4) 0.011(3) 0.003(3) 0.010(3)
C37 0.077(4) 0.064(5) 0.055(4) 0.016(3) 0.004(3) 0.011(4)
C38 0.070(4) 0.077(5) 0.040(3) 0.010(3) 0.012(3) 0.008(3)
C39 0.052(3) 0.047(3) 0.053(4) 0.001(3) 0.012(3) 0.000(3)
C40 0.061(3) 0.043(3) 0.054(4) -0.012(3) -0.006(3) 0.006(3)
C41 0.053(3) 0.045(4) 0.048(3) -0.009(3) -0.007(3) 0.001(3)
C42 0.068(4) 0.042(4) 0.059(4) -0.013(3) -0.003(3) -0.001(3)
C43 0.086(4) 0.039(4) 0.057(4) -0.006(3) -0.009(3) 0.002(3)
C44 0.134(7) 0.050(4) 0.072(5) 0.004(4) 0.010(4) -0.008(4)
C45 0.075(4) 0.059(4) 0.046(3) -0.003(3) -0.004(3) -0.011(3)
C46 0.058(3) 0.045(4) 0.050(3) -0.010(3) -0.005(3) -0.005(3)
C47 0.048(3) 0.034(3) 0.057(3) -0.002(3) -0.009(3) -0.002(3)
C48 0.055(3) 0.046(4) 0.059(4) -0.004(3) 0.000(3) -0.002(3)
C49 0.056(3) 0.050(4) 0.064(4) -0.005(3) -0.008(3) -0.002(3)
C50 0.056(4) 0.059(4) 0.083(5) -0.002(3) -0.010(3) -0.011(3)
C51 0.078(4) 0.082(5) 0.058(4) 0.001(4) -0.005(3) -0.006(4)
C52 0.050(3) 0.050(4) 0.064(4) -0.001(3) 0.007(3) -0.002(3)
C53 0.056(3) 0.042(3) 0.054(4) -0.001(3) 0.014(3) 0.002(3)
C54 0.057(3) 0.055(4) 0.043(3) -0.003(3) 0.006(3) 0.001(3)
C55 0.061(3) 0.041(3) 0.057(4) -0.001(3) 0.001(3) 0.005(3)
C56 0.086(5) 0.042(4) 0.052(4) -0.002(3) 0.001(3) 0.003(3)
C57 0.087(5) 0.062(4) 0.060(4) 0.000(3) 0.024(4) -0.005(4)
C58 0.120(10) 0.087(9) 0.176(13) 0.034(9) -0.036(9) -0.003(8)
C59 0.093(8) 0.081(8) 0.134(10) -0.015(7) -0.027(7) 0.008(6)
C60 0.135(10) 0.080(8) 0.075(7) -0.002(6) 0.004(6) -0.010(7)
C61 0.094(7) 0.095(9) 0.074(7) 0.000(6) 0.002(5) -0.009(6)
O16 0.081(4) 0.092(5) 0.098(5) -0.012(4) 0.021(4) -0.007(4)
O17 0.084(5) 0.145(8) 0.113(6) -0.055(5) 0.009(4) 0.032(5)
C62 0.049(5) 0.094(8) 0.118(10) -0.024(7) -0.020(6) 0.007(5)
C63 0.073(6) 0.142(11) 0.066(7) -0.007(6) -0.004(5) 0.017(6)
O15 0.097(15) 0.17(3) 0.22(3) 0.13(2) 0.116(18) 0.081(17)

loop_
_atom_type_symbol
_atom_type_description
_atom_type_scat_dispersion_real
_atom_type_scat_dispersion_imag
_atom_type_scat_source
C C 0.0033 0.0016 'International Tables Vol C Tables 4.2.6.8 and 6.1.1.4'
H H 0.0000 0.0000 'International Tables Vol C Tables 4.2.6.8 and 6.1.1.4'
N N 0.0061 0.0033 'International Tables Vol C Tables 4.2.6.8 and 6.1.1.4'
O O 0.0106 0.0060 'International Tables Vol C Tables 4.2.6.8 and 6.1.1.4'
Cl Cl 0.1484 0.1585 'International Tables Vol C Tables 4.2.6.8 and 6.1.1.4'
Fe Fe 0.3463 0.8444 'International Tables Vol C Tables 4.2.6.8 and 6.1.1.4'

loop_
_geom_angle_atom_site_label_1
_geom_angle_atom_site_label_2
_geom_angle_atom_site_label_3
_geom_angle
O4 Fe1 O2 101.17(15)
O4 Fe1 O1 95.21(15)
O2 Fe1 O1 163.58(15)
O4 Fe1 O3 101.13(15)
O2 Fe1 O3 90.44(15)
O1 Fe1 O3 87.47(15)
O4 Fe1 N2 95.53(16)
O2 Fe1 N2 84.18(15)
O1 Fe1 N2 93.21(15)
O3 Fe1 N2 163.20(17)
O4 Fe1 N1 168.42(16)
O2 Fe1 N1 87.58(15)
O1 Fe1 N1 76.03(15)
O3 Fe1 N1 86.23(15)
N2 Fe1 N1 77.67(16)
O4 Fe2 O7 100.99(15)
O4 Fe2 O6 102.62(15)
O7 Fe2 O6 88.65(15)
O4 Fe2 O8 96.15(15)
O7 Fe2 O8 162.85(15)
O6 Fe2 O8 87.03(15)
O4 Fe2 N6 93.15(16)
O7 Fe2 N6 85.58(15)
O6 Fe2 N6 163.99(16)
O8 Fe2 N6 94.11(15)
O4 Fe2 N5 165.18(14)
O7 Fe2 N5 88.33(15)
O6 Fe2 N5 88.98(15)
O8 Fe2 N5 75.01(16)
N6 Fe2 N5 75.95(16)
O12 Cl3 O10 111.0(4)
O12 Cl3 O11 109.6(3)
O10 Cl3 O11 106.5(3)
O12 Cl3 O13 110.3(3)
O10 Cl3 O13 109.0(3)
O11 Cl3 O13 110.2(3)
C1 O1 Fe1 118.8(3)
C9 O2 Fe1 131.4(3)
C27 O3 Fe1 132.1(3)
Fe2 O4 Fe1 127.69(18)
C27 O6 Fe2 130.7(4)
C47 O7 Fe2 129.0(3)
C32 O8 Fe2 117.7(4)
H14O O14 H14P 111.3
C2 N1 C3 110.9(4)
C2 N1 C16 110.2(4)
C3 N1 C16 111.8(4)
C2 N1 Fe1 104.3(3)
C3 N1 Fe1 108.8(3)
C16 N1 Fe1 110.6(3)
C4 N2 C8 119.8(5)
C4 N2 Fe1 116.4(3)
C8 N2 Fe1 120.8(4)
C17 N3 C21 110.3(4)
C17 N3 C18 116.3(4)
C21 N3 C18 108.9(4)
C17 N3 H3N 107.0
C21 N3 H3N 107.0
C18 N3 H3N 107.0
C22 N4 C26 117.2(5)
C33 N5 C40 110.2(4)
C33 N5 C34 110.1(4)
C40 N5 C34 111.8(4)
C33 N5 Fe2 103.9(3)
C40 N5 Fe2 110.3(3)
C34 N5 Fe2 110.2(3)
C35 N6 C39 119.8(5)
C35 N6 Fe2 118.2(3)
C39 N6 Fe2 121.0(4)
C48 N7 C52 111.4(4)
C48 N7 C49 112.6(4)
C52 N7 C49 113.7(4)
C48 N7 H7N 106.1
C52 N7 H7N 106.1
C49 N7 H7N 106.1
C53 N8 C57 117.3(5)
O5 C1 O1 124.0(5)
O5 C1 C2 119.2(5)
O1 C1 C2 116.7(4)
N1 C2 C1 110.6(4)
N1 C2 H2A 109.5
C1 C2 H2A 109.5
N1 C2 H2B 109.5
C1 C2 H2B 109.5
H2A C2 H2B 108.1
N1 C3 C4 113.7(4)
N1 C3 H3A 108.8
C4 C3 H3A 108.8
N1 C3 H3B 108.8
C4 C3 H3B 108.8
H3A C3 H3B 107.7
N2 C4 C5 120.4(5)
N2 C4 C3 116.7(5)
C5 C4 C3 122.7(5)
C6 C5 C4 118.9(6)
C6 C5 H5 120.6
C4 C5 H5 120.6
C5 C6 C7 119.8(5)
C5 C6 H6 120.1
C7 C6 H6 120.1
C8 C7 C6 118.5(5)
C8 C7 H7 120.8
C6 C7 H7 120.8
N2 C8 C7 122.6(5)
N2 C8 H8 118.7
C7 C8 H8 118.7
O2 C9 C10 119.2(5)
O2 C9 C15 122.7(4)
C10 C9 C15 118.1(5)
C11 C10 C9 120.4(5)
C11 C10 C17 120.7(5)
C9 C10 C17 118.8(5)
C12 C11 C10 122.6(5)
C12 C11 H11 118.7
C10 C11 H11 118.7
C11 C12 C14 116.7(5)
C11 C12 C13 121.8(5)
C14 C12 C13 121.6(5)
C12 C13 H13A 109.5
C12 C13 H13B 109.5
H13A C13 H13B 109.5
C12 C13 H13C 109.5
H13A C13 H13C 109.5
H13B C13 H13C 109.5
C15 C14 C12 123.0(5)
C15 C14 H14 118.5
C12 C14 H14 118.5
C14 C15 C9 119.1(5)
C14 C15 C16 120.3(5)
C9 C15 C16 120.3(5)
N1 C16 C15 114.7(4)
N1 C16 H16A 108.6
C15 C16 H16A 108.6
N1 C16 H16B 108.6
C15 C16 H16B 108.6
H16A C16 H16B 107.6
N3 C17 C10 114.7(4)
N3 C17 H17A 108.6
C10 C17 H17A 108.6
N3 C17 H17B 108.6
C10 C17 H17B 108.6
H17A C17 H17B 107.6
C19 C18 N3 111.8(4)
C19 C18 C20 112.7(5)
N3 C18 C20 111.6(4)
C19 C18 H18 106.8
N3 C18 H18 106.8
C20 C18 H18 106.8
C18 C19 H19A 109.5
C18 C19 H19B 109.5
H19A C19 H19B 109.5
C18 C19 H19C 109.5
H19A C19 H19C 109.5
H19B C19 H19C 109.5
C18 C20 H20A 109.5
C18 C20 H20B 109.5
H20A C20 H20B 109.5
C18 C20 H20C 109.5
H20A C20 H20C 109.5
H20B C20 H20C 109.5
C22 C21 N3 114.7(4)
C22 C21 H21A 108.6
N3 C21 H21A 108.6
C22 C21 H21B 108.6
N3 C21 H21B 108.6
H21A C21 H21B 107.6
N4 C22 C23 121.3(5)
N4 C22 C21 115.2(5)
C23 C22 C21 123.5(5)
C22 C23 C24 119.9(6)
C22 C23 H23 120.1
C24 C23 H23 120.1
C25 C24 C23 120.1(6)
C25 C24 H24 119.9
C23 C24 H24 119.9
C24 C25 C26 117.0(6)
C24 C25 H25 121.5
C26 C25 H25 121.5
N4 C26 C25 124.5(6)
N4 C26 H26 117.7
C25 C26 H26 117.7
O3 C27 O6 125.4(5)
O3 C27 C28 117.7(5)
O6 C27 C28 116.9(5)
C31A C28 C29B 134.0(13)
C31A C28 C30A 111.7(12)
C29B C28 C30A 70.0(11)
C31A C28 C27 113.4(13)
C29B C28 C27 108.7(6)
C30A C28 C27 108.4(13)
C31A C28 C29A 111.1(11)
C30A C28 C29A 106.3(11)
C27 C28 C29A 105.6(10)
C31A C28 C30B 70.8(11)
C29B C28 C30B 112.1(7)
C30A C28 C30B 45.3(11)
C27 C28 C30B 109.0(5)
C29A C28 C30B 140.9(11)
C29B C28 C31B 113.1(7)
C30A C28 C31B 141.2(13)
C27 C28 C31B 106.8(5)
C29A C28 C31B 79.3(10)
C30B C28 C31B 107.1(6)
C28 C29A H29A 109.5
C28 C29A H29B 109.5
C28 C29A H29C 109.5
C28 C30A H30A 109.5
C28 C30A H30B 109.5
C28 C30A H30C 109.5
C28 C31A H31A 109.5
C28 C31A H31B 109.5
C28 C31A H31C 109.5
C28 C29B H29D 109.5
C28 C29B H29E 109.5
H29D C29B H29E 109.5
C28 C29B H29F 109.5
H29D C29B H29F 109.5
H29E C29B H29F 109.5
C28 C30B H30D 109.5
C28 C30B H30E 109.5
H30D C30B H30E 109.5
C28 C30B H30F 109.5
H30D C30B H30F 109.5
H30E C30B H30F 109.5
C28 C31B H31D 109.5
C28 C31B H31E 109.5
H31D C31B H31E 109.5
C28 C31B H31F 109.5
H31D C31B H31F 109.5
H31E C31B H31F 109.5
O9 C32 O8 125.6(6)
O9 C32 C33 119.3(5)
O8 C32 C33 115.0(5)
N5 C33 C32 111.2(5)
N5 C33 H33A 109.4
C32 C33 H33A 109.4
N5 C33 H33B 109.4
C32 C33 H33B 109.4
H33A C33 H33B 108.0
C35 C34 N5 112.5(4)
C35 C34 H34A 109.1
N5 C34 H34A 109.1
C35 C34 H34B 109.1
N5 C34 H34B 109.1
H34A C34 H34B 107.8
N6 C35 C36 120.5(5)
N6 C35 C34 115.9(5)
C36 C35 C34 123.4(5)
C37 C36 C35 119.9(6)
C37 C36 H36 120.1
C35 C36 H36 120.1
C36 C37 C38 119.3(6)
C36 C37 H37 120.4
C38 C37 H37 120.4
C37 C38 C39 118.5(6)
C37 C38 H38 120.8
C39 C38 H38 120.8
N6 C39 C38 122.1(6)
N6 C39 H39 119.0
C38 C39 H39 119.0
C41 C40 N5 113.9(4)
C41 C40 H40A 108.8
N5 C40 H40A 108.8
C41 C40 H40B 108.8
N5 C40 H40B 108.8
H40A C40 H40B 107.7
C47 C41 C42 119.5(6)
C47 C41 C40 120.2(5)
C42 C41 C40 120.0(5)
C43 C42 C41 121.8(6)
C43 C42 H42 119.1
C41 C42 H42 119.1
C42 C43 C45 117.9(6)
C42 C43 C44 121.7(6)
C45 C43 C44 120.3(7)
C43 C44 H44A 109.5
C43 C44 H44B 109.5
H44A C44 H44B 109.5
C43 C44 H44C 109.5
H44A C44 H44C 109.5
H44B C44 H44C 109.5
C43 C45 C46 121.9(6)
C43 C45 H45 119.1
C46 C45 H45 119.1
C45 C46 C47 120.2(6)
C45 C46 C48 119.2(6)
C47 C46 C48 120.5(5)
O7 C47 C46 120.1(5)
O7 C47 C41 121.5(5)
C46 C47 C41 118.4(5)
N7 C48 C46 112.6(5)
N7 C48 H48A 109.1
C46 C48 H48A 109.1
N7 C48 H48B 109.1
C46 C48 H48B 109.1
H48A C48 H48B 107.8
C51 C49 C50 114.0(5)
C51 C49 N7 110.5(5)
C50 C49 N7 112.5(5)
C51 C49 H49 106.4
C50 C49 H49 106.4
N7 C49 H49 106.4
C49 C50 H50A 109.5
C49 C50 H50B 109.5
H50A C50 H50B 109.5
C49 C50 H50C 109.5
H50A C50 H50C 109.5
H50B C50 H50C 109.5
C49 C51 H51A 109.5
C49 C51 H51B 109.5
H51A C51 H51B 109.5
C49 C51 H51C 109.5
H51A C51 H51C 109.5
H51B C51 H51C 109.5
N7 C52 C53 113.1(4)
N7 C52 H52A 109.0
C53 C52 H52A 109.0
N7 C52 H52B 109.0
C53 C52 H52B 109.0
H52A C52 H52B 107.8
N8 C53 C54 122.3(5)
N8 C53 C52 115.4(5)
C54 C53 C52 122.2(5)
C55 C54 C53 119.0(5)
C55 C54 H54 120.5
C53 C54 H54 120.5
C56 C55 C54 118.6(6)
C56 C55 H55 120.7
C54 C55 H55 120.7
C57 C56 C55 118.2(6)
C57 C56 H56 120.9
C55 C56 H56 120.9
N8 C57 C56 124.5(6)
N8 C57 H57 117.7
C56 C57 H57 117.7
C58 C59 C60 114.8(11)
C58 C59 H59A 108.6
C60 C59 H59A 108.6
C58 C59 H59B 108.6
C60 C59 H59B 108.6
H59A C59 H59B 107.5
C61 C60 C59 115.5(10)
C61 C60 H60A 108.4
C59 C60 H60A 108.4
C61 C60 H60B 108.4
C59 C60 H60B 108.4
H60A C60 H60B 107.5
O16 C61 C60 109.4(9)
O16 C61 H61A 109.8
C60 C61 H61A 109.8
O16 C61 H61B 109.8
C60 C61 H61B 109.8
H61A C61 H61B 108.3
C62 O16 C61 116.5(9)
O17 C62 O16 124.7(12)
O17 C62 C63 123.3(11)
O16 C62 C63 111.8(10)
H15O O15 H15P 103.2

loop_
_geom_bond_atom_site_label_1
_geom_bond_atom_site_label_2
_geom_bond_distance
_geom_bond_publ_flag
Fe1 O4 1.802(3) yes
Fe1 O2 1.973(3) yes
Fe1 O1 2.044(3) yes
Fe1 O3 2.052(4) yes
Fe1 N2 2.148(4) yes
Fe1 N1 2.267(4) yes
Fe2 O4 1.786(3) yes
Fe2 O7 2.006(4) yes
Fe2 O6 2.037(4) yes
Fe2 O8 2.083(4) yes
Fe2 N6 2.171(4) yes
Fe2 N5 2.250(4) yes
Cl3 O12 1.407(4) ?
Cl3 O10 1.422(5) ?
Cl3 O11 1.425(5) ?
Cl3 O13 1.431(4) ?
O1 C1 1.284(6) ?
O2 C9 1.329(6) ?
O3 C27 1.242(6) ?
O5 C1 1.234(6) ?
O6 C27 1.260(6) ?
O7 C47 1.331(6) ?
O8 C32 1.294(7) ?
O9 C32 1.218(7) ?
O14 H14O 0.9314 ?
O14 H14P 0.9175 ?
N1 C2 1.472(6) ?
N1 C3 1.475(7) ?
N1 C16 1.479(7) ?
N2 C4 1.331(7) ?
N2 C8 1.337(6) ?
N3 C17 1.500(7) ?
N3 C21 1.519(6) ?
N3 C18 1.527(7) ?
N3 H3N 0.9300 ?
N4 C22 1.334(7) ?
N4 C26 1.344(8) ?
N5 C33 1.464(7) ?
N5 C40 1.486(7) ?
N5 C34 1.486(6) ?
N6 C35 1.334(7) ?
N6 C39 1.335(7) ?
N7 C48 1.500(7) ?
N7 C52 1.502(7) ?
N7 C49 1.538(7) ?
N7 H7N 0.9300 ?
N8 C53 1.325(7) ?
N8 C57 1.331(8) ?
C1 C2 1.513(8) ?
C2 H2A 0.9900 ?
C2 H2B 0.9900 ?
C3 C4 1.492(7) ?
C3 H3A 0.9900 ?
C3 H3B 0.9900 ?
C4 C5 1.418(8) ?
C5 C6 1.368(8) ?
C5 H5 0.9500 ?
C6 C7 1.380(8) ?
C6 H6 0.9500 ?
C7 C8 1.370(8) ?
C7 H7 0.9500 ?
C8 H8 0.9500 ?
C9 C10 1.410(7) ?
C9 C15 1.418(7) ?
C10 C11 1.382(8) ?
C10 C17 1.500(7) ?
C11 C12 1.380(8) ?
C11 H11 0.9500 ?
C12 C14 1.404(7) ?
C12 C13 1.526(8) ?
C13 H13A 0.9800 ?
C13 H13B 0.9800 ?
C13 H13C 0.9800 ?
C14 C15 1.383(8) ?
C14 H14 0.9500 ?
C15 C16 1.486(7) ?
C16 H16A 0.9900 ?
C16 H16B 0.9900 ?
C17 H17A 0.9900 ?
C17 H17B 0.9900 ?
C18 C19 1.514(7) ?
C18 C20 1.530(8) ?
C18 H18 1.0000 ?
C19 H19A 0.9800 ?
C19 H19B 0.9800 ?
C19 H19C 0.9800 ?
C20 H20A 0.9800 ?
C20 H20B 0.9800 ?
C20 H20C 0.9800 ?
C21 C22 1.502(7) ?
C21 H21A 0.9900 ?
C21 H21B 0.9900 ?
C22 C23 1.362(8) ?
C23 C24 1.376(9) ?
C23 H23 0.9500 ?
C24 C25 1.344(8) ?
C24 H24 0.9500 ?
C25 C26 1.368(9) ?
C25 H25 0.9500 ?
C26 H26 0.9500 ?
C27 C28 1.538(7) ?
C28 C31A 1.467(14) ?
C28 C29B 1.469(9) ?
C28 C30A 1.538(15) ?
C28 C29A 1.540(14) ?
C28 C30B 1.546(9) ?
C28 C31B 1.549(9) ?
C29A H29A 0.9800 ?
C29A H29B 0.9800 ?
C29A H29C 0.9800 ?
C30A H30A 0.9800 ?
C30A H30B 0.9800 ?
C30A H30C 0.9800 ?
C31A H31A 0.9800 ?
C31A H31B 0.9800 ?
C31A H31C 0.9800 ?
C29B H29D 0.9800 ?
C29B H29E 0.9800 ?
C29B H29F 0.9800 ?
C30B H30D 0.9800 ?
C30B H30E 0.9800 ?
C30B H30F 0.9800 ?
C31B H31D 0.9800 ?
C31B H31E 0.9800 ?
C31B H31F 0.9800 ?
C32 C33 1.517(8) ?
C33 H33A 0.9900 ?
C33 H33B 0.9900 ?
C34 C35 1.486(8) ?
C34 H34A 0.9900 ?
C34 H34B 0.9900 ?
C35 C36 1.390(8) ?
C36 C37 1.370(9) ?
C36 H36 0.9500 ?
C37 C38 1.372(9) ?
C37 H37 0.9500 ?
C38 C39 1.384(8) ?
C38 H38 0.9500 ?
C39 H39 0.9500 ?
C40 C41 1.482(8) ?
C40 H40A 0.9900 ?
C40 H40B 0.9900 ?
C41 C47 1.403(8) ?
C41 C42 1.416(8) ?
C42 C43 1.378(9) ?
C42 H42 0.9500 ?
C43 C45 1.385(9) ?
C43 C44 1.526(9) ?
C44 H44A 0.9800 ?
C44 H44B 0.9800 ?
C44 H44C 0.9800 ?
C45 C46 1.397(8) ?
C45 H45 0.9500 ?
C46 C47 1.402(8) ?
C46 C48 1.507(8) ?
C48 H48A 0.9900 ?
C48 H48B 0.9900 ?
C49 C51 1.485(9) ?
C49 C50 1.502(8) ?
C49 H49 1.0000 ?
C50 H50A 0.9800 ?
C50 H50B 0.9800 ?
C50 H50C 0.9800 ?
C51 H51A 0.9800 ?
C51 H51B 0.9800 ?
C51 H51C 0.9800 ?
C52 C53 1.510(8) ?
C52 H52A 0.9900 ?
C52 H52B 0.9900 ?
C53 C54 1.387(7) ?
C54 C55 1.386(7) ?
C54 H54 0.9500 ?
C55 C56 1.369(8) ?
C55 H55 0.9500 ?
C56 C57 1.365(9) ?
C56 H56 0.9500 ?
C57 H57 0.9500 ?
C58 C59 1.486(15) ?
C58 H58A 0.9800 ?
C58 H58B 0.9800 ?
C58 H58C 0.9800 ?
C59 C60 1.534(15) ?
C59 H59A 0.9900 ?
C59 H59B 0.9900 ?
C60 C61 1.486(14) ?
C60 H60A 0.9900 ?
C60 H60B 0.9900 ?
C61 O16 1.428(11) ?
C61 H61A 0.9900 ?
C61 H61B 0.9900 ?
O16 C62 1.376(12) ?
O17 C62 1.187(12) ?
C62 C63 1.519(15) ?
C63 H63A 0.9800 ?
C63 H63B 0.9800 ?
C63 H63C 0.9800 ?
O15 H15O 0.9206 ?
O15 H15P 0.9636 ?

loop_
_geom_hbond_atom_site_label_D
_geom_hbond_atom_site_label_H
_geom_hbond_atom_site_label_A
_geom_hbond_distance_DH
_geom_hbond_distance_HA
_geom_hbond_distance_DA
_geom_hbond_angle_DHA
_geom_hbond_site_symmetry_A
_geom_hbond_publ_flag
O14 H14O O9 0.93 1.93 2.854(16) 173.4 1_655 yes
O14 H14P O15 0.92 1.92 2.82(3) 165.8 4_576 yes
N3 H3N O2 0.93 2.08 2.763(5) 128.9 . yes
N3 H3N O8 0.93 2.51 3.175(6) 128.3 . yes
N7 H7N O7 0.93 1.95 2.667(6) 132.2 . yes
O15 H15O N8 0.92 2.13 3.04(2) 170.3 . yes
